data_7102184
loop_
_publ_author_name
'Tsai, Yi-Chou'
'Lu, Duan-Yen'
'Lin, Yang-Miin'
'Hwang, Jenn-Kang'
'Yu, Jen-Shiang K'

_publ_section_title
;
 Structural transformations in dinuclear zinc complexes involving Zn-Zn
 bonds.
;
_journal_issue 40
_journal_name_full 'Chemical communications (Cambridge, England)'
_journal_page_first 4125
_journal_page_last 4127
_journal_paper_doi 10.1039/b707396h
_journal_year 2007
_chemical_formula_moiety 'C52 H80 K2 N4 Si2 Zn2'
_chemical_formula_sum 'C52 H80 K2 N4 Si2 Zn2'
_chemical_formula_weight 1026.32
_chemical_name_systematic
;
?
;
_space_group_IT_number 82
_symmetry_cell_setting tetragonal
_symmetry_space_group_name_Hall 'I -4'
_symmetry_space_group_name_H-M 'I -4'
_atom_sites_solution_hydrogens geom
_atom_sites_solution_primary direct
_atom_sites_solution_secondary difmap
_audit_creation_method SHELXL-97
_cell_angle_alpha 90.00
_cell_angle_beta 90.00
_cell_angle_gamma 90.00
_cell_formula_units_Z 8
_cell_length_a 23.7530(7)
_cell_length_b 23.7530(7)
_cell_length_c 20.8380(9)
_cell_measurement_reflns_used 10066
_cell_measurement_temperature 200(2)
_cell_measurement_theta_max 25.35
_cell_measurement_theta_min 2.037
_cell_volume 11756.9(7)
_computing_cell_refinement 'HKL Scalepack (Otwinowski & Minor 1997)'
_computing_data_collection 'Collect (Nonius BV, 1997-2000)'
_computing_data_reduction 'HKL Denzo and Scalepack (Otwinowski & Minor 19'
_computing_molecular_graphics 'Ortep-3 for Windows (Farrugia, 1997)'
_computing_publication_material 'WinGX publication routines (Farrugia, 1999)'
_computing_structure_refinement 'SHELXL-97 (Sheldrick, 1997)'
_computing_structure_solution 'SHELXS-86 (Sheldrick, 1986)'
_diffrn_ambient_temperature 200(2)
_diffrn_detector_area_resol_mean 9
_diffrn_measured_fraction_theta_full 0.993
_diffrn_measured_fraction_theta_max 0.993
_diffrn_measurement_device_type KappaCCD
_diffrn_measurement_method 'CCD rotation images, thick slices'
_diffrn_radiation_monochromator graphite
_diffrn_radiation_source 'fine-focus sealed tube'
_diffrn_radiation_type MoK\a
_diffrn_radiation_wavelength 0.71073
_diffrn_reflns_av_R_equivalents 0.0673
_diffrn_reflns_av_sigmaI/netI 0.1168
_diffrn_reflns_limit_h_max 24
_diffrn_reflns_limit_h_min -21
_diffrn_reflns_limit_k_max 17
_diffrn_reflns_limit_k_min -28
_diffrn_reflns_limit_l_max 25
_diffrn_reflns_limit_l_min -17
_diffrn_reflns_number 15782
_diffrn_reflns_theta_full 25.35
_diffrn_reflns_theta_max 25.35
_diffrn_reflns_theta_min 2.15
_exptl_absorpt_coefficient_mu 1.032
_exptl_absorpt_correction_T_max 0.9071
_exptl_absorpt_correction_T_min 0.7676
_exptl_absorpt_correction_type multi-scan
_exptl_absorpt_process_details
;
?
;
_exptl_crystal_colour colorless
_exptl_crystal_density_diffrn 1.160
_exptl_crystal_density_method 'not measured'
_exptl_crystal_description prism
_exptl_crystal_F_000 4368
_exptl_crystal_size_max 0.2
_exptl_crystal_size_mid 0.17
_exptl_crystal_size_min 0.09
_refine_diff_density_max 0.659
_refine_diff_density_min -0.851
_refine_diff_density_rms 0.205
_refine_ls_abs_structure_details 'Flack H D (1983), Acta Cryst. A39, 876-881'
_refine_ls_abs_structure_Flack 0.01(3)
_refine_ls_extinction_method none
_refine_ls_goodness_of_fit_ref 1.095
_refine_ls_hydrogen_treatment noref
_refine_ls_matrix_type full
_refine_ls_number_parameters 557
_refine_ls_number_reflns 9831
_refine_ls_number_restraints 2
_refine_ls_restrained_S_all 1.096
_refine_ls_R_factor_all 0.1458
_refine_ls_R_factor_gt 0.0820
_refine_ls_shift/su_max 0.001
_refine_ls_shift/su_mean 0.000
_refine_ls_structure_factor_coef Fsqd
_refine_ls_weighting_details 'calc w=1/[\s^2^(Fo^2^)+(0.1028P)^2^+28.3174P] where P=(Fo^2^+2Fc^2^)/3'
_refine_ls_weighting_scheme calc
_refine_ls_wR_factor_gt 0.1866
_refine_ls_wR_factor_ref 0.2404
_reflns_number_gt 6154
_reflns_number_total 9831
_reflns_threshold_expression >2sigma(I)
_cod_data_source_file b707396h.txt
_cod_data_source_block 5370
_cod_database_code 7102184

loop_
_symmetry_equiv_pos_as_xyz
'x, y, z'
'-x, -y, z'
'y, -x, -z'
'-y, x, -z'
'x+1/2, y+1/2, z+1/2'
'-x+1/2, -y+1/2, z+1/2'
'y+1/2, -x+1/2, -z+1/2'
'-y+1/2, x+1/2, -z+1/2'

loop_
_atom_site_label
_atom_site_type_symbol
_atom_site_fract_x
_atom_site_fract_y
_atom_site_fract_z
_atom_site_U_iso_or_equiv
_atom_site_adp_type
_atom_site_occupancy
_atom_site_symmetry_multiplicity
_atom_site_calc_flag
_atom_site_refinement_flags
_atom_site_disorder_assembly
_atom_site_disorder_group
Zn1 Zn 0.74891(4) 0.79355(4) 0.82839(6) 0.0424(3) Uani 1 1 d . . .
Zn2 Zn 0.74636(4) 0.69388(4) 0.82416(6) 0.0399(3) Uani 1 1 d . . .
Si1 Si 0.74231(12) 0.90329(12) 0.85664(16) 0.0488(8) Uani 1 1 d . . .
Si2 Si 0.75069(11) 0.58238(12) 0.84290(16) 0.0442(8) Uani 1 1 d . . .
N1 N 0.7988(3) 0.8621(3) 0.8372(5) 0.042(2) Uani 1 1 d . . .
N2 N 0.6917(3) 0.8533(3) 0.8473(4) 0.044(2) Uani 1 1 d . . .
N3 N 0.6958(3) 0.6250(3) 0.8225(4) 0.0389(19) Uani 1 1 d . A .
N4 N 0.8017(3) 0.6327(3) 0.8411(4) 0.045(2) Uani 1 1 d . . .
C1 C 0.8514(4) 0.8751(4) 0.8091(6) 0.042(3) Uani 1 1 d . . .
C2 C 0.8978(4) 0.8865(4) 0.8512(6) 0.046(3) Uani 1 1 d . . .
C3 C 0.8912(5) 0.8899(5) 0.9233(7) 0.064(4) Uani 1 1 d . . .
H3 H 0.8524 0.8805 0.9308 0.077 Uiso 1 1 d R . .
C4 C 0.9029(7) 0.9480(6) 0.9486(8) 0.103(6) Uani 1 1 d . . .
H4A H 0.8975 0.9469 0.9942 0.123 Uiso 1 1 d R . .
H4B H 0.9412 0.9582 0.9394 0.123 Uiso 1 1 d R . .
H4C H 0.8780 0.9753 0.9300 0.123 Uiso 1 1 d R . .
C5 C 0.9293(6) 0.8473(7) 0.9583(7) 0.093(5) Uani 1 1 d . . .
H5A H 0.9226 0.8515 1.0035 0.112 Uiso 1 1 d R . .
H5B H 0.9208 0.8094 0.9456 0.112 Uiso 1 1 d R . .
H5C H 0.9680 0.8555 0.9491 0.112 Uiso 1 1 d R . .
C6 C 0.9505(4) 0.8944(4) 0.8234(7) 0.052(3) Uani 1 1 d . . .
H6 H 0.9820 0.9031 0.8504 0.062 Uiso 1 1 d R . .
C7 C 0.9589(5) 0.8907(5) 0.7574(8) 0.063(4) Uani 1 1 d . . .
H7 H 0.9964 0.8944 0.7406 0.076 Uiso 1 1 d R . .
C8 C 0.9139(4) 0.8806(4) 0.7190(6) 0.049(3) Uani 1 1 d . . .
H8 H 0.9188 0.8790 0.6733 0.058 Uiso 1 1 d R . .
C9 C 0.8594(4) 0.8740(4) 0.7441(6) 0.038(2) Uani 1 1 d . . .
C10 C 0.8120(5) 0.8648(4) 0.6966(6) 0.049(3) Uani 1 1 d . . .
H10 H 0.7776 0.8669 0.7206 0.059 Uiso 1 1 d R . .
C11 C 0.8113(5) 0.9092(6) 0.6442(7) 0.077(4) Uani 1 1 d . . .
H11A H 0.7806 0.9020 0.6154 0.093 Uiso 1 1 d R . .
H11B H 0.8068 0.9458 0.6630 0.093 Uiso 1 1 d R . .
H11C H 0.8462 0.9078 0.6209 0.093 Uiso 1 1 d R . .
C12 C 0.8147(5) 0.8063(5) 0.6662(6) 0.065(3) Uani 1 1 d . . .
H12A H 0.7838 0.8017 0.6370 0.078 Uiso 1 1 d R . .
H12B H 0.8496 0.8035 0.6431 0.078 Uiso 1 1 d R . .
H12C H 0.8132 0.7776 0.6985 0.078 Uiso 1 1 d R . .
C13 C 0.7403(5) 0.9662(4) 0.8039(6) 0.063(4) Uani 1 1 d . . .
H13A H 0.7380 0.9996 0.8298 0.076 Uiso 1 1 d R . .
H13B H 0.7737 0.9676 0.7781 0.076 Uiso 1 1 d R . .
H13C H 0.7079 0.9640 0.7766 0.076 Uiso 1 1 d R . .
C14 C 0.7400(6) 0.9342(7) 0.9395(8) 0.095(5) Uani 1 1 d . . .
H14A H 0.7375 0.9745 0.9363 0.114 Uiso 1 1 d R . .
H14B H 0.7078 0.9201 0.9624 0.114 Uiso 1 1 d R . .
H14C H 0.7737 0.9242 0.9620 0.114 Uiso 1 1 d R . .
C15 C 0.6358(5) 0.8435(4) 0.8605(6) 0.050(3) Uani 1 1 d . . .
C16 C 0.5943(4) 0.8580(4) 0.8125(6) 0.051(3) Uani 1 1 d . A .
C17 C 0.6111(5) 0.8857(5) 0.7518(7) 0.067(4) Uani 1 1 d . . .
H17 H 0.6393 0.9130 0.7626 0.081 Uiso 1 1 d R A .
C18 C 0.6357(6) 0.8415(6) 0.7071(7) 0.080(4) Uani 1 1 d . A .
H18A H 0.6465 0.8597 0.6679 0.095 Uiso 1 1 d R . .
H18B H 0.6681 0.8243 0.7264 0.095 Uiso 1 1 d R . .
H18C H 0.6080 0.8131 0.6980 0.095 Uiso 1 1 d R . .
C19 C 0.5666(10) 0.9111(10) 0.7006(13) 0.053(6) Uiso 0.50 1 d P A 1
H19A H 0.5866 0.9266 0.6647 0.079 Uiso 0.50 1 calc PR A 1
H19B H 0.5447 0.9401 0.7208 0.079 Uiso 0.50 1 calc PR A 1
H19C H 0.5420 0.8816 0.6860 0.079 Uiso 0.50 1 calc PR A 1
C19A C 0.5596(12) 0.9208(12) 0.7320(16) 0.067(8) Uiso 0.50 1 d P A 2
H19D H 0.5675 0.9401 0.6926 0.101 Uiso 0.50 1 calc PR A 2
H19E H 0.5514 0.9479 0.7650 0.101 Uiso 0.50 1 calc PR A 2
H19F H 0.5278 0.8965 0.7262 0.101 Uiso 0.50 1 calc PR A 2
C20 C 0.5371(4) 0.8443(4) 0.8264(9) 0.066(4) Uani 1 1 d . . .
H20 H 0.5085 0.8540 0.7959 0.079 Uiso 1 1 d R A .
C21 C 0.5210(6) 0.8160(6) 0.8834(8) 0.076(4) Uani 1 1 d . A .
H21 H 0.4820 0.8080 0.8915 0.091 Uiso 1 1 d R . .
C22 C 0.5621(6) 0.8016(6) 0.9283(8) 0.078(4) Uani 1 1 d . . .
H22 H 0.5505 0.7815 0.9660 0.093 Uiso 1 1 d R A .
C23 C 0.6197(6) 0.8146(7) 0.9163(8) 0.081(5) Uani 1 1 d . A .
C24 C 0.6609(6) 0.7968(9) 0.9687(7) 0.096(6) Uani 1 1 d D . .
H24 H 0.6978 0.8068 0.9538 0.116 Uiso 1 1 d R A .
C25 C 0.6509(10) 0.8210(10) 1.0360(10) 0.089(7) Uiso 0.70 1 d PD A 3
H25A H 0.6791 0.8069 1.0648 0.133 Uiso 0.70 1 calc PR A 3
H25B H 0.6143 0.8099 1.0509 0.133 Uiso 0.70 1 calc PR A 3
H25C H 0.6530 0.8613 1.0343 0.133 Uiso 0.70 1 calc PR A 3
C25A C 0.647(3) 0.850(2) 1.011(3) 0.11(2) Uiso 0.30 1 d PD A 4
C26 C 0.6611(8) 0.7309(9) 0.9813(9) 0.120(7) Uani 1 1 d . A .
H26A H 0.6877 0.7222 1.0146 0.144 Uiso 1 1 d R . .
H26B H 0.6241 0.7196 0.9947 0.144 Uiso 1 1 d R . .
H26C H 0.6712 0.7110 0.9429 0.144 Uiso 1 1 d R . .
C27 C 0.6453(4) 0.6156(4) 0.7911(5) 0.034(2) Uani 1 1 d . . .
C28 C 0.6395(4) 0.6215(4) 0.7248(5) 0.038(2) Uani 1 1 d . A .
C29 C 0.6906(4) 0.6325(4) 0.6826(5) 0.046(3) Uani 1 1 d . . .
H29 H 0.7224 0.6299 0.7109 0.055 Uiso 1 1 d R A .
C30 C 0.6969(5) 0.5906(5) 0.6279(6) 0.065(3) Uani 1 1 d . A .
H30A H 0.7296 0.6000 0.6031 0.078 Uiso 1 1 d R . .
H30B H 0.7011 0.5535 0.6456 0.078 Uiso 1 1 d R . .
H30C H 0.6641 0.5916 0.6009 0.078 Uiso 1 1 d R . .
C31 C 0.6909(5) 0.6933(5) 0.6556(6) 0.070(4) Uani 1 1 d . A .
H31A H 0.7236 0.6988 0.6292 0.084 Uiso 1 1 d R . .
H31B H 0.6576 0.6991 0.6304 0.084 Uiso 1 1 d R . .
H31C H 0.6915 0.7198 0.6905 0.084 Uiso 1 1 d R . .
C32 C 0.5859(4) 0.6184(4) 0.6954(6) 0.049(3) Uani 1 1 d . . .
H32 H 0.5833 0.6245 0.6500 0.058 Uiso 1 1 d R A .
C33 C 0.5380(4) 0.6072(4) 0.7323(7) 0.052(3) Uani 1 1 d . A .
H33 H 0.5015 0.6038 0.7130 0.063 Uiso 1 1 d R . .
C34 C 0.5427(4) 0.5993(4) 0.7952(7) 0.050(3) Uani 1 1 d . . .
H34 H 0.5100 0.5915 0.8207 0.060 Uiso 1 1 d R A .
C35 C 0.5945(4) 0.6028(3) 0.8278(6) 0.040(2) Uani 1 1 d . A .
C36 C 0.5982(5) 0.5927(5) 0.8993(6) 0.059(3) Uani 1 1 d . . .
H36 H 0.6354 0.6045 0.9114 0.071 Uiso 1 1 d R A .
C37 C 0.5554(7) 0.6285(8) 0.9375(7) 0.104(6) Uani 1 1 d . A .
H37A H 0.5610 0.6204 0.9822 0.124 Uiso 1 1 d R . .
H37B H 0.5596 0.6682 0.9304 0.124 Uiso 1 1 d R . .
H37C H 0.5182 0.6170 0.9251 0.124 Uiso 1 1 d R . .
C38 C 0.5940(9) 0.5301(7) 0.9140(8) 0.119(7) Uani 1 1 d . A .
H38A H 0.5961 0.5231 0.9593 0.143 Uiso 1 1 d R . .
H38B H 0.5584 0.5172 0.8980 0.143 Uiso 1 1 d R . .
H38C H 0.6238 0.5103 0.8927 0.143 Uiso 1 1 d R . .
C39 C 0.7466(6) 0.5452(6) 0.9220(7) 0.083(5) Uani 1 1 d . . .
H39A H 0.7492 0.5053 0.9149 0.100 Uiso 1 1 d R . .
H39B H 0.7769 0.5572 0.9492 0.100 Uiso 1 1 d R . .
H39C H 0.7113 0.5538 0.9422 0.100 Uiso 1 1 d R . .
C40 C 0.7583(5) 0.5220(5) 0.7840(7) 0.069(4) Uani 1 1 d . . .
H40A H 0.7584 0.4870 0.8071 0.083 Uiso 1 1 d R . .
H40B H 0.7272 0.5225 0.7547 0.083 Uiso 1 1 d R . .
H40C H 0.7929 0.5258 0.7606 0.083 Uiso 1 1 d R . .
C41 C 0.8588(4) 0.6424(4) 0.8589(6) 0.042(3) Uani 1 1 d . B .
C42 C 0.8727(5) 0.6654(6) 0.9192(6) 0.063(4) Uani 1 1 d D . .
C43 C 0.8294(9) 0.6630(11) 0.9746(10) 0.064(6) Uiso 0.60 1 d PD B 5
H43 H 0.7923 0.6540 0.9569 0.076 Uiso 0.60 1 calc PR B 5
C44 C 0.8293(12) 0.7238(12) 0.9979(14) 0.086(8) Uiso 0.60 1 d P B 5
H44A H 0.8189 0.7482 0.9632 0.129 Uiso 0.60 1 calc PR B 5
H44B H 0.8662 0.7336 1.0130 0.129 Uiso 0.60 1 calc PR B 5
H44C H 0.8027 0.7278 1.0323 0.129 Uiso 0.60 1 calc PR B 5
C45 C 0.8431(12) 0.6234(12) 1.0231(14) 0.094(8) Uiso 0.60 1 d P B 5
H45A H 0.8143 0.6237 1.0554 0.140 Uiso 0.60 1 calc PR B 5
H45B H 0.8785 0.6333 1.0421 0.140 Uiso 0.60 1 calc PR B 5
H45C H 0.8456 0.5865 1.0045 0.140 Uiso 0.60 1 calc PR B 5
C43A C 0.8258(13) 0.6884(16) 0.9668(15) 0.064(10) Uiso 0.40 1 d PD B 6
H43A H 0.7894 0.6763 0.9495 0.076 Uiso 0.40 1 calc PR B 6
C44A C 0.8210(13) 0.7510(13) 0.9803(16) 0.057(8) Uiso 0.40 1 d P B 6
H44D H 0.7908 0.7575 1.0099 0.086 Uiso 0.40 1 calc PR B 6
H44E H 0.8136 0.7707 0.9410 0.086 Uiso 0.40 1 calc PR B 6
H44F H 0.8557 0.7643 0.9985 0.086 Uiso 0.40 1 calc PR B 6
C45A C 0.8314(17) 0.6616(17) 1.034(2) 0.086(11) Uiso 0.40 1 d P B 6
H45D H 0.8342 0.6215 1.0302 0.128 Uiso 0.40 1 calc PR B 6
H45E H 0.7989 0.6710 1.0595 0.128 Uiso 0.40 1 calc PR B 6
H45F H 0.8646 0.6759 1.0550 0.128 Uiso 0.40 1 calc PR B 6
C46 C 0.9288(6) 0.6771(6) 0.9330(7) 0.073(4) Uani 1 1 d . B .
H46 H 0.9382 0.6916 0.9746 0.088 Uiso 1 1 d R . .
C47 C 0.9717(6) 0.6665(6) 0.8894(9) 0.074(4) Uani 1 1 d . . .
H47 H 1.0103 0.6746 0.8995 0.089 Uiso 1 1 d R B .
C48 C 0.9570(4) 0.6445(4) 0.8304(8) 0.062(3) Uani 1 1 d . B .
H48 H 0.9862 0.6373 0.7997 0.074 Uiso 1 1 d R . .
C49 C 0.9021(4) 0.6307(4) 0.8122(6) 0.049(3) Uani 1 1 d . . .
C50 C 0.8868(5) 0.6096(5) 0.7477(7) 0.060(3) Uani 1 1 d . B .
H50 H 0.8589 0.5812 0.7558 0.072 Uiso 1 1 d R . .
C51 C 0.9369(6) 0.5826(6) 0.7145(9) 0.099(6) Uani 1 1 d . . .
H51A H 0.9239 0.5699 0.6734 0.119 Uiso 1 1 d R B .
H51B H 0.9659 0.6104 0.7086 0.119 Uiso 1 1 d R . .
H51C H 0.9519 0.5513 0.7382 0.119 Uiso 1 1 d R . .
C52 C 0.8635(6) 0.6549(6) 0.7052(6) 0.069(4) Uani 1 1 d . . .
H52A H 0.8549 0.6380 0.6645 0.083 Uiso 1 1 d R B .
H52B H 0.8296 0.6695 0.7240 0.083 Uiso 1 1 d R . .
H52C H 0.8899 0.6851 0.6991 0.083 Uiso 1 1 d R . .
K1 K 0.90484(11) 0.76167(9) 0.81249(14) 0.0625(8) Uani 1 1 d . B .
K2 K 0.58883(13) 0.72886(10) 0.79811(15) 0.0677(8) Uani 1 1 d . A .

loop_
_atom_site_aniso_label
_atom_site_aniso_U_11
_atom_site_aniso_U_22
_atom_site_aniso_U_33
_atom_site_aniso_U_23
_atom_site_aniso_U_13
_atom_site_aniso_U_12
Zn1 0.0328(6) 0.0377(6) 0.0568(8) -0.0046(6) 0.0009(6) -0.0032(5)
Zn2 0.0316(6) 0.0364(6) 0.0516(7) 0.0004(6) 0.0006(6) -0.0025(5)
Si1 0.0329(15) 0.0434(16) 0.070(2) -0.0197(15) -0.0005(15) -0.0008(12)
Si2 0.0308(14) 0.0421(15) 0.060(2) 0.0127(14) -0.0048(14) -0.0002(12)
N1 0.036(4) 0.034(4) 0.057(6) -0.007(4) -0.011(4) 0.002(3)
N2 0.033(4) 0.041(5) 0.058(7) -0.012(4) 0.006(4) 0.003(4)
N3 0.033(4) 0.039(4) 0.044(5) 0.003(4) 0.009(4) -0.005(3)
N4 0.033(4) 0.045(5) 0.055(6) 0.019(4) -0.006(4) 0.006(4)
C1 0.029(5) 0.033(5) 0.064(9) -0.014(5) -0.006(5) 0.003(4)
C2 0.037(6) 0.039(5) 0.063(9) -0.010(5) -0.010(5) 0.002(4)
C3 0.038(7) 0.065(8) 0.089(11) -0.008(7) -0.013(6) 0.001(6)
C4 0.110(13) 0.082(11) 0.116(14) -0.053(10) 0.009(11) -0.017(10)
C5 0.073(10) 0.130(14) 0.076(11) -0.016(10) -0.013(8) 0.000(10)
C6 0.029(5) 0.040(5) 0.085(10) -0.017(7) -0.022(6) 0.001(4)
C7 0.047(7) 0.048(7) 0.094(12) -0.016(7) 0.010(7) -0.004(5)
C8 0.034(6) 0.032(5) 0.080(9) 0.005(5) 0.001(6) 0.008(4)
C9 0.032(5) 0.028(5) 0.054(8) -0.008(5) 0.002(5) -0.006(4)
C10 0.056(6) 0.034(5) 0.058(8) -0.004(5) -0.003(6) -0.006(5)
C11 0.055(7) 0.067(8) 0.110(12) 0.031(8) -0.029(8) -0.015(6)
C12 0.070(7) 0.058(7) 0.068(9) -0.009(7) -0.012(7) -0.008(6)
C13 0.039(6) 0.045(6) 0.105(11) -0.010(6) -0.013(6) 0.001(5)
C14 0.068(9) 0.109(12) 0.108(13) -0.072(10) 0.006(9) -0.014(9)
C15 0.051(7) 0.037(6) 0.063(9) -0.022(6) 0.011(6) 0.000(5)
C16 0.024(5) 0.039(5) 0.090(10) -0.018(6) 0.001(6) 0.001(4)
C17 0.044(7) 0.067(8) 0.091(11) 0.019(8) -0.022(7) -0.020(6)
C18 0.080(9) 0.098(11) 0.061(9) 0.028(8) -0.011(8) -0.011(9)
C20 0.028(5) 0.047(6) 0.124(12) -0.018(8) -0.012(7) 0.004(4)
C21 0.055(8) 0.078(9) 0.095(12) -0.027(9) 0.038(9) -0.004(7)
C22 0.056(9) 0.098(11) 0.079(11) -0.027(9) 0.020(8) -0.011(8)
C23 0.060(9) 0.103(11) 0.080(11) -0.034(9) 0.008(8) -0.009(8)
C24 0.059(9) 0.175(19) 0.055(10) -0.012(10) 0.009(7) -0.006(10)
C26 0.112(14) 0.17(2) 0.080(13) 0.046(13) -0.009(10) -0.002(14)
C27 0.024(5) 0.025(4) 0.053(7) 0.005(4) 0.004(4) -0.003(4)
C28 0.038(5) 0.028(5) 0.048(7) 0.001(5) 0.004(5) 0.001(4)
C29 0.047(6) 0.043(5) 0.047(7) 0.000(5) 0.014(5) -0.009(4)
C30 0.063(8) 0.068(8) 0.065(9) -0.016(7) 0.016(7) -0.004(6)
C31 0.066(8) 0.071(8) 0.073(9) 0.031(7) -0.007(7) -0.022(6)
C32 0.044(6) 0.047(6) 0.055(8) 0.006(5) -0.012(5) 0.000(5)
C33 0.037(6) 0.044(6) 0.076(10) 0.002(6) -0.015(6) -0.001(5)
C34 0.025(5) 0.043(6) 0.083(10) 0.006(6) 0.006(6) -0.005(4)
C35 0.035(5) 0.028(4) 0.058(7) 0.007(5) 0.005(5) 0.002(4)
C36 0.046(7) 0.067(8) 0.065(9) 0.029(7) 0.016(6) -0.004(6)
C37 0.091(12) 0.163(18) 0.057(10) 0.011(10) 0.026(8) 0.023(12)
C38 0.153(19) 0.112(14) 0.094(14) 0.041(11) -0.012(12) -0.030(13)
C39 0.053(8) 0.099(11) 0.098(11) 0.054(9) -0.006(7) -0.006(7)
C40 0.031(6) 0.050(7) 0.125(12) -0.009(7) -0.008(7) -0.001(5)
C41 0.031(5) 0.045(6) 0.051(7) 0.019(5) -0.007(5) 0.000(4)
C42 0.041(7) 0.101(10) 0.047(8) 0.011(7) 0.002(6) 0.000(7)
C46 0.070(10) 0.084(10) 0.065(10) 0.013(8) -0.028(8) -0.030(8)
C47 0.044(7) 0.072(9) 0.106(13) 0.020(9) -0.012(8) 0.002(7)
C48 0.033(6) 0.046(6) 0.106(11) 0.011(8) 0.003(7) -0.003(5)
C49 0.027(5) 0.039(5) 0.080(9) 0.013(6) 0.009(6) 0.000(4)
C50 0.039(6) 0.054(7) 0.087(10) -0.018(7) 0.019(6) -0.013(5)
C51 0.074(9) 0.070(9) 0.154(16) -0.033(10) 0.046(10) -0.019(8)
C52 0.073(9) 0.080(9) 0.055(9) -0.007(7) 0.008(7) -0.018(7)
K1 0.0660(16) 0.0386(12) 0.083(2) -0.0071(13) -0.0063(15) 0.0087(11)
K2 0.0759(18) 0.0370(13) 0.090(2) 0.0018(13) 0.0144(17) 0.0053(12)

loop_
_atom_type_symbol
_atom_type_description
_atom_type_scat_dispersion_real
_atom_type_scat_dispersion_imag
_atom_type_scat_source
C C 0.0033 0.0016 'International Tables Vol C Tables 4.2.6.8 and 6.1.1.4'
H H 0.0000 0.0000 'International Tables Vol C Tables 4.2.6.8 and 6.1.1.4'
Zn Zn 0.2839 1.4301 'International Tables Vol C Tables 4.2.6.8 and 6.1.1.4'
K K 0.2009 0.2494 'International Tables Vol C Tables 4.2.6.8 and 6.1.1.4'
O O 0.0106 0.0060 'International Tables Vol C Tables 4.2.6.8 and 6.1.1.4'
N N 0.0061 0.0033 'International Tables Vol C Tables 4.2.6.8 and 6.1.1.4'
Si Si 0.0817 0.0704 'International Tables Vol C Tables 4.2.6.8 and 6.1.1.4'

loop_
_geom_angle_atom_site_label_1
_geom_angle_atom_site_label_2
_geom_angle_atom_site_label_3
_geom_angle
_geom_angle_site_symmetry_1
_geom_angle_site_symmetry_3
N2 Zn1 N1 79.0(3) . .
N2 Zn1 Zn2 134.2(2) . .
N1 Zn1 Zn2 145.4(2) . .
N2 Zn1 Si1 39.4(2) . .
N1 Zn1 Si1 39.7(2) . .
Zn2 Zn1 Si1 168.36(10) . .
N2 Zn1 K1 145.1(2) . .
N1 Zn1 K1 66.2(2) . .
Zn2 Zn1 K1 79.77(5) . .
Si1 Zn1 K1 105.70(8) . .
N4 Zn2 N3 78.8(3) . .
N4 Zn2 Zn1 134.9(2) . .
N3 Zn2 Zn1 145.2(2) . .
N4 Zn2 Si2 39.4(2) . .
N3 Zn2 Si2 39.5(2) . .
Zn1 Zn2 Si2 168.86(9) . .
N4 Zn2 K2 145.0(2) . .
N3 Zn2 K2 66.3(2) . .
Zn1 Zn2 K2 79.37(5) . .
Si2 Zn2 K2 105.65(7) . .
N2 Si1 N1 97.3(4) . .
N2 Si1 C13 118.5(5) . .
N1 Si1 C13 109.9(5) . .
N2 Si1 C14 111.0(6) . .
N1 Si1 C14 117.8(6) . .
C13 Si1 C14 103.2(7) . .
N2 Si1 Zn1 48.4(3) . .
N1 Si1 Zn1 49.0(3) . .
C13 Si1 Zn1 131.0(4) . .
C14 Si1 Zn1 125.8(6) . .
N4 Si2 N3 97.0(4) . .
N4 Si2 C39 112.9(6) . .
N3 Si2 C39 117.3(6) . .
N4 Si2 C40 116.7(5) . .
N3 Si2 C40 111.2(5) . .
C39 Si2 C40 102.6(7) . .
N4 Si2 Zn2 47.9(3) . .
N3 Si2 Zn2 49.2(2) . .
C39 Si2 Zn2 126.3(5) . .
C40 Si2 Zn2 131.1(5) . .
C1 N1 Si1 131.7(6) . .
C1 N1 Zn1 131.1(6) . .
Si1 N1 Zn1 91.3(4) . .
C15 N2 Si1 141.0(7) . .
C15 N2 Zn1 125.0(6) . .
Si1 N2 Zn1 92.2(4) . .
C27 N3 Si2 133.2(6) . .
C27 N3 Zn2 130.6(6) . .
Si2 N3 Zn2 91.2(3) . .
C41 N4 Si2 141.7(7) . .
C41 N4 Zn2 123.8(6) . .
Si2 N4 Zn2 92.7(4) . .
C9 C1 N1 121.9(9) . .
C9 C1 C2 120.1(9) . .
N1 C1 C2 117.9(10) . .
C9 C1 K1 87.0(6) . .
N1 C1 K1 99.7(5) . .
C2 C1 K1 80.1(6) . .
C6 C2 C1 117.5(11) . .
C6 C2 C3 120.0(10) . .
C1 C2 C3 122.5(10) . .
C6 C2 K1 88.4(6) . .
C1 C2 K1 72.6(5) . .
C3 C2 K1 108.5(7) . .
C4 C3 C2 112.3(12) . .
C4 C3 C5 109.1(12) . .
C2 C3 C5 111.9(11) . .
C4 C3 H3 109.6 . .
C2 C3 H3 104.5 . .
C5 C3 H3 109.4 . .
C3 C4 H4A 107.3 . .
C3 C4 H4B 109.7 . .
H4A C4 H4B 109.5 . .
C3 C4 H4C 111.4 . .
H4A C4 H4C 109.5 . .
H4B C4 H4C 109.5 . .
C3 C5 H5A 107.5 . .
C3 C5 H5B 111.2 . .
H5A C5 H5B 109.5 . .
C3 C5 H5C 109.7 . .
H5A C5 H5C 109.5 . .
H5B C5 H5C 109.5 . .
C2 C6 C7 122.1(10) . .
C2 C6 K1 67.0(5) . .
C7 C6 K1 85.4(6) . .
C2 C6 H6 119.1 . .
C7 C6 H6 118.8 . .
K1 C6 H6 119.7 . .
C8 C7 C6 118.7(11) . .
C8 C7 K1 75.6(7) . .
C6 C7 K1 71.3(6) . .
C8 C7 H7 122.2 . .
C6 C7 H7 119.1 . .
K1 C7 H7 122.4 . .
C7 C8 C9 121.8(12) . .
C7 C8 K1 82.0(7) . .
C9 C8 K1 68.9(6) . .
C7 C8 H8 119.9 . .
C9 C8 H8 118.3 . .
K1 C8 H8 122.5 . .
C1 C9 C8 119.6(10) . .
C1 C9 C10 123.1(9) . .
C8 C9 C10 117.2(10) . .
C1 C9 K1 67.9(6) . .
C8 C9 K1 87.0(6) . .
C10 C9 K1 114.8(6) . .
C9 C10 C11 112.2(9) . .
C9 C10 C12 111.8(9) . .
C11 C10 C12 109.6(11) . .
C9 C10 H10 106.5 . .
C11 C10 H10 109.3 . .
C12 C10 H10 107.3 . .
C10 C11 H11A 109.5 . .
C10 C11 H11B 109.6 . .
H11A C11 H11B 109.5 . .
C10 C11 H11C 109.3 . .
H11A C11 H11C 109.5 . .
H11B C11 H11C 109.5 . .
C10 C12 H12A 109.6 . .
C10 C12 H12B 107.9 . .
H12A C12 H12B 109.5 . .
C10 C12 H12C 110.9 . .
H12A C12 H12C 109.5 . .
H12B C12 H12C 109.5 . .
Si1 C13 H13A 109.5 . .
Si1 C13 H13B 109.9 . .
H13A C13 H13B 109.5 . .
Si1 C13 H13C 109.0 . .
H13A C13 H13C 109.5 . .
H13B C13 H13C 109.5 . .
Si1 C14 H14A 109.1 . .
Si1 C14 H14B 110.1 . .
H14A C14 H14B 109.5 . .
Si1 C14 H14C 109.1 . .
H14A C14 H14C 109.5 . .
H14B C14 H14C 109.5 . .
N2 C15 C23 120.8(12) . .
N2 C15 C16 118.6(11) . .
C23 C15 C16 120.2(11) . .
N2 C15 K2 113.4(6) . .
C23 C15 K2 79.9(7) . .
C16 C15 K2 71.6(6) . .
C20 C16 C15 117.0(12) . .
C20 C16 C17 122.1(11) . .
C15 C16 C17 120.9(9) . .
C20 C16 K2 75.7(6) . .
C15 C16 K2 82.0(6) . .
C17 C16 K2 111.7(8) . .
C16 C17 C18 108.7(10) . .
C16 C17 C19A 104.9(15) . .
C18 C17 C19A 121.1(17) . .
C16 C17 C19 123.6(13) . .
C18 C17 C19 96.0(14) . .
C19A C17 C19 26.0(12) . .
C16 C17 H17 106.7 . .
C18 C17 H17 110.0 . .
C19A C17 H17 104.5 . .
C19 C17 H17 111.0 . .
C17 C18 K2 94.3(8) . .
C17 C18 H18A 108.2 . .
K2 C18 H18A 154.3 . .
C17 C18 H18B 110.1 . .
K2 C18 H18B 72.6 . .
H18A C18 H18B 109.5 . .
C17 C18 H18C 110.1 . .
K2 C18 H18C 49.1 . .
H18A C18 H18C 109.5 . .
H18B C18 H18C 109.5 . .
C17 C19 H19A 109.5 . .
C17 C19 H19B 109.5 . .
H19A C19 H19B 109.5 . .
C17 C19 H19C 109.5 . .
H19A C19 H19C 109.5 . .
H19B C19 H19C 109.5 . .
C17 C19A H19D 109.5 . .
C17 C19A H19E 109.5 . .
H19D C19A H19E 109.5 . .
C17 C19A H19F 109.5 . .
H19D C19A H19F 109.5 . .
H19E C19A H19F 109.5 . .
C21 C20 C16 122.4(13) . .
C21 C20 K2 81.1(7) . .
C16 C20 K2 77.5(6) . .
C21 C20 H20 118.5 . .
C16 C20 H20 119.0 . .
K2 C20 H20 111.9 . .
C22 C21 C20 119.2(12) . .
C22 C21 K2 81.9(8) . .
C20 C21 K2 72.7(6) . .
C22 C21 H21 120.6 . .
C20 C21 H21 120.2 . .
K2 C21 H21 117.4 . .
C21 C22 C23 120.2(15) . .
C21 C22 K2 73.1(8) . .
C23 C22 K2 77.5(8) . .
C21 C22 H22 118.0 . .
C23 C22 H22 121.8 . .
K2 C22 H22 118.1 . .
C15 C23 C22 120.9(15) . .
C15 C23 C24 123.6(13) . .
C22 C23 C24 115.5(15) . .
C15 C23 K2 75.1(7) . .
C22 C23 K2 77.4(8) . .
C24 C23 K2 120.5(11) . .
C23 C24 C25 116.8(16) . .
C23 C24 C25A 92(3) . .
C25 C24 C25A 32(3) . .
C23 C24 C26 113.3(14) . .
C25 C24 C26 102.6(16) . .
C25A C24 C26 134(3) . .
C23 C24 H24 106.7 . .
C25 C24 H24 110.0 . .
C25A C24 H24 99.9 . .
C26 C24 H24 107.1 . .
C24 C25 H25A 109.5 . .
C24 C25 H25B 109.5 . .
H25A C25 H25B 109.5 . .
C24 C25 H25C 109.5 . .
H25A C25 H25C 109.5 . .
H25B C25 H25C 109.5 . .
C24 C26 H26A 109.4 . .
C24 C26 H26B 108.6 . .
H26A C26 H26B 109.5 . .
C24 C26 H26C 110.4 . .
H26A C26 H26C 109.5 . .
H26B C26 H26C 109.5 . .
N3 C27 C28 122.6(8) . .
N3 C27 C35 120.1(10) . .
C28 C27 C35 117.2(9) . .
N3 C27 K2 102.7(5) . .
C28 C27 K2 85.1(5) . .
C35 C27 K2 78.0(5) . .
C27 C28 C32 120.9(9) . .
C27 C28 C29 120.7(9) . .
C32 C28 C29 118.5(10) . .
C27 C28 K2 69.2(5) . .
C32 C28 K2 84.8(6) . .
C29 C28 K2 116.0(6) . .
C30 C29 C28 113.5(9) . .
C30 C29 C31 109.8(10) . .
C28 C29 C31 111.9(9) . .
C30 C29 H29 110.1 . .
C28 C29 H29 105.1 . .
C31 C29 H29 106.1 . .
C29 C30 H30A 109.4 . .
C29 C30 H30B 109.0 . .
H30A C30 H30B 109.5 . .
C29 C30 H30C 110.1 . .
H30A C30 H30C 109.5 . .
H30B C30 H30C 109.5 . .
C29 C31 H31A 109.7 . .
C29 C31 H31B 109.1 . .
H31A C31 H31B 109.5 . .
C29 C31 H31C 109.7 . .
H31A C31 H31C 109.5 . .
H31B C31 H31C 109.5 . .
C33 C32 C28 120.3(11) . .
C33 C32 K2 79.4(7) . .
C28 C32 K2 70.6(6) . .
C33 C32 H32 121.1 . .
C28 C32 H32 118.6 . .
K2 C32 H32 120.5 . .
C34 C33 C32 120.0(10) . .
C34 C33 K2 72.2(6) . .
C32 C33 K2 76.8(6) . .
C34 C33 H33 118.4 . .
C32 C33 H33 121.5 . .
K2 C33 H33 124.0 . .
C33 C34 C35 122.7(10) . .
C33 C34 K2 85.0(7) . .
C35 C34 K2 69.0(5) . .
C33 C34 H34 120.3 . .
C35 C34 H34 116.9 . .
K2 C34 H34 116.3 . .
C34 C35 C27 118.8(11) . .
C34 C35 C36 121.1(10) . .
C27 C35 C36 120.1(9) . .
C34 C35 K2 85.6(6) . .
C27 C35 K2 74.1(5) . .
C36 C35 K2 111.0(7) . .
C35 C36 C38 110.6(11) . .
C35 C36 C37 112.4(10) . .
C38 C36 C37 112.9(12) . .
C35 C36 H36 105.4 . .
C38 C36 H36 107.0 . .
C37 C36 H36 108.0 . .
C36 C37 H37A 107.3 . .
C36 C37 H37B 113.1 . .
H37A C37 H37B 109.5 . .
C36 C37 H37C 108.0 . .
H37A C37 H37C 109.5 . .
H37B C37 H37C 109.5 . .
C36 C38 H38A 111.4 . .
C36 C38 H38B 107.4 . .
H38A C38 H38B 109.5 . .
C36 C38 H38C 109.6 . .
H38A C38 H38C 109.5 . .
H38B C38 H38C 109.5 . .
Si2 C39 H39A 109.1 . .
Si2 C39 H39B 109.9 . .
H39A C39 H39B 109.5 . .
Si2 C39 H39C 109.3 . .
H39A C39 H39C 109.5 . .
H39B C39 H39C 109.5 . .
Si2 C40 K1 165.9(5) . 8_646
Si2 C40 H40A 109.3 . .
K1 C40 H40A 66.2 8_646 .
Si2 C40 H40B 109.2 . .
K1 C40 H40B 62.3 8_646 .
H40A C40 H40B 109.5 . .
Si2 C40 H40C 109.9 . .
K1 C40 H40C 84.0 8_646 .
H40A C40 H40C 109.5 . .
H40B C40 H40C 109.5 . .
C42 C41 N4 121.1(10) . .
C42 C41 C49 120.6(10) . .
N4 C41 C49 118.2(10) . .
C42 C41 K1 81.1(7) . .
N4 C41 K1 113.0(6) . .
C49 C41 K1 73.8(5) . .
C46 C42 C41 119.1(12) . .
C46 C42 C43 119.3(15) . .
C41 C42 C43 119.7(14) . .
C46 C42 C43A 118.2(19) . .
C41 C42 C43A 121.8(17) . .
C43 C42 C43A 23.1(14) . .
C46 C42 K1 77.2(8) . .
C41 C42 K1 73.8(6) . .
C43 C42 K1 133.3(12) . .
C43A C42 K1 110.3(15) . .
C45 C43 C44 114(2) . .
C45 C43 C42 114(2) . .
C44 C43 C42 101.9(18) . .
C45 C43 H43 109.1 . .
C44 C43 H43 109.1 . .
C42 C43 H43 109.1 . .
C43 C44 H44A 109.5 . .
C43 C44 H44B 109.5 . .
H44A C44 H44B 109.5 . .
C43 C44 H44C 109.5 . .
H44A C44 H44C 109.5 . .
H44B C44 H44C 109.5 . .
C43 C45 H45A 109.5 . .
C43 C45 H45B 109.5 . .
H45A C45 H45B 109.5 . .
C43 C45 H45C 109.5 . .
H45A C45 H45C 109.5 . .
H45B C45 H45C 109.5 . .
C44A C43A C45A 104(3) . .
C44A C43A C42 120(3) . .
C45A C43A C42 111(3) . .
C44A C43A H43A 106.8 . .
C45A C43A H43A 106.8 . .
C42 C43A H43A 106.8 . .
C43A C44A H44D 109.5 . .
C43A C44A H44E 109.5 . .
H44D C44A H44E 109.5 . .
C43A C44A H44F 109.5 . .
H44D C44A H44F 109.5 . .
H44E C44A H44F 109.5 . .
C43A C45A H45D 109.5 . .
C43A C45A H45E 109.5 . .
H45D C45A H45E 109.5 . .
C43A C45A H45F 109.5 . .
H45D C45A H45F 109.5 . .
H45E C45A H45F 109.5 . .
C42 C46 C47 122.1(14) . .
C42 C46 K1 78.3(8) . .
C47 C46 K1 74.7(8) . .
C42 C46 H46 118.9 . .
C47 C46 H46 119.0 . .
K1 C46 H46 121.0 . .
C48 C47 C46 117.7(12) . .
C48 C47 K1 72.2(7) . .
C46 C47 K1 80.5(8) . .
C48 C47 H47 120.8 . .
C46 C47 H47 121.5 . .
K1 C47 H47 116.3 . .
C47 C48 C49 124.6(13) . .
C47 C48 K1 82.4(7) . .
C49 C48 K1 78.6(6) . .
C47 C48 H48 118.6 . .
C49 C48 H48 116.8 . .
K1 C48 H48 111.9 . .
C48 C49 C41 115.9(12) . .
C48 C49 C50 123.7(11) . .
C41 C49 C50 120.2(9) . .
C48 C49 K1 75.2(6) . .
C41 C49 K1 79.8(6) . .
C50 C49 K1 110.3(7) . .
C49 C50 C52 112.5(10) . .
C49 C50 C51 111.3(11) . .
C52 C50 C51 108.9(12) . .
C49 C50 H50 104.3 . .
C52 C50 H50 110.7 . .
C51 C50 H50 109.1 . .
C50 C51 H51A 106.6 . .
C50 C51 H51B 109.3 . .
H51A C51 H51B 109.5 . .
C50 C51 H51C 112.5 . .
H51A C51 H51C 109.5 . .
H51B C51 H51C 109.5 . .
C50 C52 K1 92.3(7) . .
C50 C52 H52A 107.3 . .
K1 C52 H52A 157.2 . .
C50 C52 H52B 109.1 . .
K1 C52 H52B 73.5 . .
H52A C52 H52B 109.5 . .
C50 C52 H52C 112.0 . .
K1 C52 H52C 50.6 . .
H52A C52 H52C 109.5 . .
H52B C52 H52C 109.5 . .
C1 K1 C48 174.2(4) . .
C1 K1 C2 27.3(3) . .
C48 K1 C2 149.7(4) . .
C1 K1 C49 153.5(3) . .
C48 K1 C49 26.1(3) . .
C2 K1 C49 164.3(3) . .
C1 K1 C41 131.7(3) . .
C48 K1 C41 45.2(3) . .
C2 K1 C41 139.3(3) . .
C49 K1 C41 26.4(3) . .
C1 K1 C47 149.7(4) . .
C48 K1 C47 25.4(4) . .
C2 K1 C47 125.3(4) . .
C49 K1 C47 45.9(4) . .
C41 K1 C47 52.3(3) . .
C1 K1 C9 25.2(3) . .
C48 K1 C9 160.6(4) . .
C2 K1 C9 45.4(3) . .
C49 K1 C9 145.4(3) . .
C41 K1 C9 139.3(3) . .
C47 K1 C9 167.9(3) . .
C1 K1 C46 130.4(4) . .
C48 K1 C46 43.8(4) . .
C2 K1 C46 113.6(4) . .
C49 K1 C46 52.4(3) . .
C41 K1 C46 43.9(3) . .
C47 K1 C46 24.8(4) . .
C9 K1 C46 155.6(4) . .
C1 K1 C42 123.2(3) . .
C48 K1 C42 51.6(4) . .
C2 K1 C42 118.8(4) . .
C49 K1 C42 45.5(3) . .
C41 K1 C42 25.1(3) . .
C47 K1 C42 44.1(3) . .
C9 K1 C42 143.3(3) . .
C46 K1 C42 24.5(3) . .
C1 K1 C6 44.5(2) . .
C48 K1 C6 135.8(3) . .
C2 K1 C6 24.6(3) . .
C49 K1 C6 161.9(3) . .
C41 K1 C6 158.4(4) . .
C47 K1 C6 118.2(3) . .
C9 K1 C6 49.8(3) . .
C46 K1 C6 118.1(3) . .
C42 K1 C6 133.4(4) . .
C1 K1 C8 43.1(3) . .
C48 K1 C8 142.1(3) . .
C2 K1 C8 50.2(3) . .
C49 K1 C8 145.3(3) . .
C41 K1 C8 157.5(3) . .
C47 K1 C8 146.6(3) . .
C9 K1 C8 24.1(2) . .
C46 K1 C8 158.4(3) . .
C42 K1 C8 166.3(3) . .
C6 K1 C8 40.8(3) . .
C1 K1 C40 116.9(3) . 7_566
C48 K1 C40 67.8(3) . 7_566
C2 K1 C40 109.1(3) . 7_566
C49 K1 C40 83.0(3) . 7_566
C41 K1 C40 109.2(3) . 7_566
C47 K1 C40 78.2(4) . 7_566
C9 K1 C40 97.2(3) . 7_566
C46 K1 C40 102.8(4) . 7_566
C42 K1 C40 119.0(3) . 7_566
C6 K1 C40 84.7(3) . 7_566
C8 K1 C40 74.5(3) . 7_566
C1 K1 H5B 74.7 . .
C48 K1 H5B 100.2 . .
C2 K1 H5B 53.4 . .
C49 K1 H5B 112.3 . .
C41 K1 H5B 95.7 . .
C47 K1 H5B 75.1 . .
C9 K1 H5B 97.9 . .
C46 K1 H5B 60.2 . .
C42 K1 H5B 70.7 . .
C6 K1 H5B 62.8 . .
C8 K1 H5B 101.7 . .
C40 K1 H5B 118.9 7_566 .
C1 K1 H52C 118.6 . .
C48 K1 H52C 66.1 . .
C2 K1 H52C 141.6 . .
C49 K1 H52C 52.4 . .
C41 K1 H52C 70.1 . .
C47 K1 H52C 91.5 . .
C9 K1 H52C 96.6 . .
C46 K1 H52C 104.7 . .
C42 K1 H52C 94.8 . .
C6 K1 H52C 131.5 . .
C8 K1 H52C 93.4 . .
C40 K1 H52C 63.6 7_566 .
H5B K1 H52C 164.8 . .
C27 K2 C35 27.8(2) . .
C27 K2 C20 171.3(4) . .
C35 K2 C20 148.7(4) . .
C27 K2 C16 151.0(3) . .
C35 K2 C16 162.0(3) . .
C20 K2 C16 26.9(3) . .
C27 K2 C21 146.9(4) . .
C35 K2 C21 123.2(4) . .
C20 K2 C21 26.2(4) . .
C16 K2 C21 47.0(3) . .
C27 K2 C28 25.7(3) . .
C35 K2 C28 45.7(3) . .
C20 K2 C28 162.6(4) . .
C16 K2 C28 145.2(3) . .
C21 K2 C28 167.8(3) . .
C27 K2 C15 128.4(3) . .
C35 K2 C15 137.0(3) . .
C20 K2 C15 45.8(3) . .
C16 K2 C15 26.4(3) . .
C21 K2 C15 52.9(3) . .
C28 K2 C15 137.3(3) . .
C27 K2 C34 46.1(2) . .
C35 K2 C34 25.4(3) . .
C20 K2 C34 135.5(3) . .
C16 K2 C34 162.3(3) . .
C21 K2 C34 117.1(3) . .
C28 K2 C34 50.8(3) . .
C15 K2 C34 157.1(4) . .
C27 K2 C23 119.5(4) . .
C35 K2 C23 116.5(4) . .
C20 K2 C23 52.3(4) . .
C16 K2 C23 45.6(4) . .
C21 K2 C23 44.5(4) . .
C28 K2 C23 140.2(3) . .
C15 K2 C23 25.0(3) . .
C34 K2 C23 132.4(4) . .
C27 K2 C22 126.7(4) . .
C35 K2 C22 110.9(4) . .
C20 K2 C22 44.8(4) . .
C16 K2 C22 53.4(4) . .
C21 K2 C22 24.9(4) . .
C28 K2 C22 152.4(4) . .
C15 K2 C22 44.5(3) . .
C34 K2 C22 116.6(4) . .
C23 K2 C22 25.1(3) . .
C27 K2 C32 44.4(3) . .
C35 K2 C32 51.0(3) . .
C20 K2 C32 143.8(3) . .
C16 K2 C32 146.4(3) . .
C21 K2 C32 148.2(3) . .
C28 K2 C32 24.6(2) . .
C15 K2 C32 156.7(3) . .
C34 K2 C32 41.6(3) . .
C23 K2 C32 163.8(4) . .
C22 K2 C32 158.0(3) . .
C27 K2 C33 51.9(3) . .
C35 K2 C33 43.1(3) . .
C20 K2 C33 133.8(3) . .
C16 K2 C33 153.4(3) . .
C21 K2 C33 126.7(3) . .
C28 K2 C33 43.0(3) . .
C15 K2 C33 179.6(3) . .
C34 K2 C33 22.8(3) . .
C23 K2 C33 154.9(4) . .
C22 K2 C33 135.2(3) . .
C32 K2 C33 23.7(3) . .
C27 K2 H18C 120.5 . .
C35 K2 H18C 143.7 . .
C20 K2 H18C 65.7 . .
C16 K2 H18C 51.9 . .
C21 K2 H18C 91.9 . .
C28 K2 H18C 98.4 . .
C15 K2 H18C 69.8 . .
C34 K2 H18C 133.1 . .
C23 K2 H18C 94.4 . .
C22 K2 H18C 105.1 . .
C32 K2 H18C 94.7 . .
C33 K2 H18C 110.3 . .

loop_
_geom_bond_atom_site_label_1
_geom_bond_atom_site_label_2
_geom_bond_distance
_geom_bond_site_symmetry_2
Zn1 N2 2.004(8) .
Zn1 N1 2.022(7) .
Zn1 Zn2 2.3699(15) .
Zn1 Si1 2.677(3) .
Zn1 K1 3.795(3) .
Zn2 N4 1.991(8) .
Zn2 N3 2.029(7) .
Zn2 Si2 2.679(3) .
Zn2 K2 3.871(3) .
Si1 N2 1.700(8) .
Si1 N1 1.709(8) .
Si1 C13 1.856(12) .
Si1 C14 1.877(14) .
Si2 N4 1.702(8) .
Si2 N3 1.705(8) .
Si2 C39 1.872(13) .
Si2 C40 1.896(12) .
N1 C1 1.414(13) .
N2 C15 1.375(13) .
N3 C27 1.384(12) .
N4 C41 1.426(12) .
C1 C9 1.369(15) .
C1 C2 1.434(14) .
C1 K1 2.980(9) .
C2 C6 1.391(15) .
C2 C3 1.512(17) .
C2 K1 3.076(10) .
C3 C4 1.504(17) .
C3 C5 1.541(19) .
C3 H3 0.9600 .
C4 H4A 0.9600 .
C4 H4B 0.9599 .
C4 H4C 0.9601 .
C5 H5A 0.9599 .
C5 H5B 0.9600 .
C5 H5C 0.9601 .
C6 C7 1.393(18) .
C6 K1 3.341(9) .
C6 H6 0.9601 .
C7 C8 1.355(16) .
C7 K1 3.516(13) .
C7 H7 0.9600 .
C8 C9 1.405(14) .
C8 K1 3.439(11) .
C8 H8 0.9600 .
C9 C10 1.515(15) .
C9 K1 3.213(10) .
C10 C11 1.517(16) .
C10 C12 1.527(14) .
C10 H10 0.9600 .
C11 H11A 0.9601 .
C11 H11B 0.9600 .
C11 H11C 0.9600 .
C12 H12A 0.9600 .
C12 H12B 0.9600 .
C12 H12C 0.9600 .
C13 H13A 0.9599 .
C13 H13B 0.9601 .
C13 H13C 0.9601 .
C14 H14A 0.9600 .
C14 H14B 0.9600 .
C14 H14C 0.9600 .
C15 C23 1.40(2) .
C15 C16 1.445(16) .
C15 K2 3.218(10) .
C16 C20 1.427(14) .
C16 C17 1.480(18) .
C16 K2 3.084(10) .
C17 C18 1.520(19) .
C17 C19A 1.54(3) .
C17 C19 1.62(3) .
C17 H17 0.9601 .
C18 K2 3.463(14) .
C18 H18A 0.9600 .
C18 H18B 0.9599 .
C18 H18C 0.9600 .
C19 H19A 0.9600 .
C19 H19B 0.9600 .
C19 H19C 0.9600 .
C19A H19D 0.9600 .
C19A H19E 0.9600 .
C19A H19F 0.9600 .
C20 C21 1.42(2) .
C20 K2 3.061(10) .
C20 H20 0.9600 .
C21 C22 1.40(2) .
C21 K2 3.168(12) .
C21 H21 0.9600 .
C22 C23 1.423(19) .
C22 K2 3.278(14) .
C22 H22 0.9601 .
C23 C24 1.52(2) .
C23 K2 3.279(14) .
C24 C25 1.53(2) .
C24 C25A 1.57(3) .
C24 C26 1.59(3) .
C24 H24 0.9599 .
C25 H25A 0.9600 .
C25 H25B 0.9600 .
C25 H25C 0.9600 .
C26 H26A 0.9601 .
C26 H26B 0.9599 .
C26 H26C 0.9599 .
C27 C28 1.396(14) .
C27 C35 1.460(13) .
C27 K2 3.009(9) .
C28 C32 1.414(14) .
C28 C29 1.523(13) .
C28 K2 3.208(10) .
C29 C30 1.519(16) .
C29 C31 1.551(14) .
C29 H29 0.9601 .
C30 H30A 0.9600 .
C30 H30B 0.9600 .
C30 H30C 0.9601 .
C31 H31A 0.9600 .
C31 H31B 0.9600 .
C31 H31C 0.9601 .
C32 C33 1.398(15) .
C32 K2 3.387(11) .
C32 H32 0.9601 .
C33 C34 1.330(16) .
C33 K2 3.419(11) .
C33 H33 0.9601 .
C34 C35 1.408(15) .
C34 K2 3.267(10) .
C34 H34 0.9599 .
C35 C36 1.511(16) .
C35 K2 3.060(9) .
C36 C38 1.521(19) .
C36 C37 1.548(19) .
C36 H36 0.9601 .
C37 H37A 0.9600 .
C37 H37B 0.9601 .
C37 H37C 0.9601 .
C38 H38A 0.9599 .
C38 H38B 0.9600 .
C38 H38C 0.9600 .
C39 H39A 0.9601 .
C39 H39B 0.9599 .
C39 H39C 0.9600 .
C40 K1 3.466(12) 8_646
C40 H40A 0.9600 .
C40 H40B 0.9599 .
C40 H40C 0.9600 .
C41 C42 1.410(17) .
C41 C49 1.441(15) .
C41 K1 3.187(10) .
C42 C46 1.391(18) .
C42 C43 1.55(2) .
C42 C43A 1.59(2) .
C42 K1 3.280(13) .
C43 C45 1.42(3) .
C43 C44 1.52(4) .
C43 H43 0.9800 .
C44 H44A 0.9600 .
C44 H44B 0.9600 .
C44 H44C 0.9600 .
C45 H45A 0.9600 .
C45 H45B 0.9600 .
C45 H45C 0.9600 .
C43A C44A 1.52(5) .
C43A C45A 1.55(5) .
C43A H43A 0.9800 .
C44A H44D 0.9600 .
C44A H44E 0.9600 .
C44A H44F 0.9600 .
C45A H45D 0.9600 .
C45A H45E 0.9600 .
C45A H45F 0.9600 .
C46 C47 1.39(2) .
C46 K1 3.266(13) .
C46 H46 0.9601 .
C47 C48 1.38(2) .
C47 K1 3.194(13) .
C47 H47 0.9599 .
C48 C49 1.397(15) .
C48 K1 3.068(10) .
C48 H48 0.9599 .
C49 C50 1.481(17) .
C49 K1 3.111(10) .
C50 C52 1.500(18) .
C50 C51 1.519(17) .
C50 H50 0.9600 .
C51 H51A 0.9600 .
C51 H51B 0.9599 .
C51 H51C 0.9599 .
C52 K1 3.520(14) .
C52 H52A 0.9601 .
C52 H52B 0.9599 .
C52 H52C 0.9600 .
K1 C40 3.466(12) 7_566
K1 H5B 3.0197 .
K1 H52C 3.0037 .
K2 H18C 2.9262 .
